data_4338027
loop_
_publ_author_name
'Xu, Zhouqing'
'Meng, Wei'
'Li, Huijun'
'Hou, Hongwei'
'Fan, Yaoting'

_publ_section_title
;
 Guest Molecule Release Triggers Changes in the Catalytic and Magnetic
 Properties of a Fe(II)-Based 3D Metal-Organic Framework.
;
_journal_issue 7
_journal_name_full 'Inorganic chemistry'
_journal_page_first 3260
_journal_paper_doi 10.1021/ic500004s
_journal_volume 53
_journal_year 2014
_chemical_formula_moiety 'C18 H14 Fe2 N14 O2, 2(H2O)'
_chemical_formula_sum 'C18 H18 Fe2 N14 O4'
_chemical_formula_weight 606.16
_chemical_name_systematic
; 
 ? 
;
_space_group_IT_number 60
_symmetry_cell_setting orthorhombic
_symmetry_space_group_name_Hall '-P 2n 2ab'
_symmetry_space_group_name_H-M 'P b c n'
_atom_sites_solution_hydrogens geom
_atom_sites_solution_primary direct
_atom_sites_solution_secondary difmap
_audit_creation_method SHELXL-97
_cell_angle_alpha 90.00
_cell_angle_beta 90.00
_cell_angle_gamma 90.00
_cell_formula_units_Z 8
_cell_length_a 23.507(5)
_cell_length_b 12.840(3)
_cell_length_c 15.962(3)
_cell_measurement_reflns_used 12586
_cell_measurement_temperature 293(2)
_cell_measurement_theta_max 27.9043
_cell_measurement_theta_min 1.7325
_cell_volume 4817.8(18)
_computing_cell_refinement 'Bruker XSCANS'
_computing_data_collection 'Bruker XSCANS'
_computing_data_reduction 'Bruker SHELXTL'
_computing_molecular_graphics 'Bruker SHELXTL'
_computing_publication_material 'Bruker SHELXTL'
_computing_structure_refinement 'SHELXL-97 (Sheldrick, 1997)'
_computing_structure_solution 'SHELXS-97 (Sheldrick, 1990)'
_diffrn_ambient_temperature 293(2)
_diffrn_measured_fraction_theta_full 0.997
_diffrn_measured_fraction_theta_max 0.997
_diffrn_measurement_device_type 'Bruker SMART APEX CCD'
_diffrn_measurement_method '\w scans'
_diffrn_radiation_monochromator graphite
_diffrn_radiation_source 'fine-focus sealed tube'
_diffrn_radiation_type MoK\a
_diffrn_radiation_wavelength 0.71073
_diffrn_reflns_av_R_equivalents 0.0365
_diffrn_reflns_av_sigmaI/netI 0.0233
_diffrn_reflns_limit_h_max 26
_diffrn_reflns_limit_h_min -27
_diffrn_reflns_limit_k_max 15
_diffrn_reflns_limit_k_min -15
_diffrn_reflns_limit_l_max 14
_diffrn_reflns_limit_l_min -18
_diffrn_reflns_number 26178
_diffrn_reflns_theta_full 25.00
_diffrn_reflns_theta_max 25.00
_diffrn_reflns_theta_min 1.73
_exptl_absorpt_coefficient_mu 1.262
_exptl_absorpt_correction_T_max 0.7864
_exptl_absorpt_correction_T_min 0.6321
_exptl_absorpt_correction_type multi-scan
_exptl_absorpt_process_details 'SADABS (Bruker, 2008)'
_exptl_crystal_colour yellow
_exptl_crystal_density_diffrn 1.671
_exptl_crystal_density_method 'not measured'
_exptl_crystal_description block
_exptl_crystal_F_000 2464
_exptl_crystal_size_max 0.40
_exptl_crystal_size_mid 0.20
_exptl_crystal_size_min 0.20
_refine_diff_density_max 0.338
_refine_diff_density_min -0.607
_refine_diff_density_rms 0.078
_refine_ls_extinction_method none
_refine_ls_goodness_of_fit_ref 1.146
_refine_ls_hydrogen_treatment constr
_refine_ls_matrix_type full
_refine_ls_number_parameters 343
_refine_ls_number_reflns 4233
_refine_ls_number_restraints 12
_refine_ls_restrained_S_all 1.149
_refine_ls_R_factor_all 0.0517
_refine_ls_R_factor_gt 0.0491
_refine_ls_shift/su_max 0.001
_refine_ls_shift/su_mean 0.000
_refine_ls_structure_factor_coef Fsqd
_refine_ls_weighting_details 'calc w=1/[\s^2^(Fo^2^)+(0.0597P)^2^+7.7809P] where P=(Fo^2^+2Fc^2^)/3'
_refine_ls_weighting_scheme calc
_refine_ls_wR_factor_gt 0.1279
_refine_ls_wR_factor_ref 0.1299
_reflns_number_gt 4042
_reflns_number_total 4233
_reflns_threshold_expression >2sigma(I)
_cod_data_source_file ic500004s_si_002.cif
_cod_data_source_block Complex_1
_cod_depositor_comments
;
The following automatic conversions were performed:

'_exptl_absorpt_correction_type' value 'Multi-scan' changed to
'multi-scan' according to
/usr/data/users/saulius/automatic-downloads/rss-feeds/ACS/lib/dictionaries/cif_core.dic
dictionary named 'cif_core.dic' version 2.4.2 from
2011-04-26.

'_refine_ls_hydrogen_treatment' value 'CONSTR' changed
to 'constr' according to
/usr/data/users/saulius/automatic-downloads/rss-feeds/ACS/lib/dictionaries/cif_core.dic
dictionary named 'cif_core.dic' version 2.4.2 from 2011-04-26.

Automatic conversion script
Id: cif_fix_values 2281 2013-09-26 08:29:07Z andrius 

 Adding full bibliography for 4338027--4338028.cif.
;
_cod_original_cell_volume 4817.8(17)
_cod_original_sg_symbol_H-M Pbcn
_cod_database_code 4338027

loop_
_symmetry_equiv_pos_as_xyz
'x, y, z'
'-x+1/2, -y+1/2, z+1/2'
'-x, y, -z+1/2'
'x+1/2, -y+1/2, -z'
'-x, -y, -z'
'x-1/2, y-1/2, -z-1/2'
'x, -y, z-1/2'
'-x-1/2, y-1/2, z'

loop_
_atom_site_label
_atom_site_type_symbol
_atom_site_fract_x
_atom_site_fract_y
_atom_site_fract_z
_atom_site_U_iso_or_equiv
_atom_site_adp_type
_atom_site_occupancy
_atom_site_symmetry_multiplicity
_atom_site_calc_flag
_atom_site_refinement_flags
Fe1 Fe 0.52209(2) 0.28827(4) 0.11394(3) 0.02902(17) Uani 1 1 d .
Fe2 Fe 0.76752(2) 0.10637(4) 0.00733(3) 0.03005(17) Uani 1 1 d .
N1 N 0.49575(13) 0.1153(2) 0.1305(2) 0.0352(7) Uani 1 1 d .
N2 N 0.59517(12) 0.1925(2) 0.06617(18) 0.0265(6) Uani 1 1 d .
N3 N 0.63476(13) 0.0327(2) 0.0626(2) 0.0404(8) Uani 1 1 d .
N4 N 0.67524(13) 0.1041(2) 0.0396(2) 0.0364(8) Uani 1 1 d .
N5 N 0.74248(13) 0.2718(2) 0.01005(19) 0.0309(7) Uani 1 1 d .
N6 N 0.67229(12) 0.3873(2) 0.02756(18) 0.0266(6) Uani 1 1 d .
N7 N 0.72234(12) 0.4404(2) 0.01276(18) 0.0268(6) Uani 1 1 d .
N8 N 0.29911(14) 0.3724(2) -0.1417(2) 0.0377(7) Uani 1 1 d .
N9 N 0.35805(11) 0.3547(2) 0.00447(17) 0.0271(6) Uani 1 1 d .
N10 N 0.43909(13) 0.3107(2) -0.06117(18) 0.0345(7) Uani 1 1 d .
N11 N 0.44931(12) 0.3114(2) 0.02368(18) 0.0307(6) Uani 1 1 d .
N12 N 0.35156(14) 0.3679(3) 0.1968(2) 0.0492(9) Uani 1 1 d .
N13 N 0.44439(12) 0.3285(2) 0.19383(18) 0.0312(7) Uani 1 1 d .
N14 N 0.42823(13) 0.3380(3) 0.27693(18) 0.0407(8) Uani 1 1 d .
O1 O 0.55703(11) 0.4241(2) 0.04538(18) 0.0417(7) Uani 1 1 d .
H1A H 0.5421 0.4271 -0.0031 0.063 Uiso 1 1 d R
H1B H 0.5928 0.4173 0.0406 0.063 Uiso 1 1 d R
O2 O 0.74933(12) 0.1003(2) -0.12643(17) 0.0453(7) Uani 1 1 d .
H2A H 0.7312 0.0964 -0.1724 0.068 Uiso 1 1 d R
H2B H 0.7803 0.1060 -0.1535 0.068 Uiso 1 1 d R
O3 O 0.5298(2) 0.4184(4) 0.8667(3) 0.1047(16) Uani 1 1 d U
H3A H 0.5112 0.3638 0.8790 0.157 Uiso 1 1 d R
H3B H 0.5071 0.4257 0.8256 0.157 Uiso 1 1 d R
O4 O 0.6843(3) 0.0954(5) 0.7093(4) 0.160(3) Uani 1 1 d U
H4A H 0.6801 0.0621 0.6636 0.239 Uiso 1 1 d R
H4B H 0.6840 0.1604 0.6994 0.239 Uiso 1 1 d R
C1 C 0.44497(18) 0.0790(4) 0.1571(3) 0.0529(12) Uani 1 1 d .
H1 H 0.4177 0.1266 0.1749 0.063 Uiso 1 1 calc R
C2 C 0.4318(2) -0.0250(4) 0.1589(3) 0.0626(14) Uani 1 1 d .
H2 H 0.3964 -0.0471 0.1777 0.075 Uiso 1 1 calc R
C3 C 0.4716(2) -0.0958(4) 0.1326(3) 0.0565(12) Uani 1 1 d .
H3 H 0.4634 -0.1667 0.1332 0.068 Uiso 1 1 calc R
C4 C 0.52360(18) -0.0611(3) 0.1054(3) 0.0445(10) Uani 1 1 d .
H4 H 0.5512 -0.1079 0.0874 0.053 Uiso 1 1 calc R
C5 C 0.53433(15) 0.0451(3) 0.1052(2) 0.0311(8) Uani 1 1 d .
C6 C 0.58842(15) 0.0883(3) 0.0774(2) 0.0305(8) Uani 1 1 d .
C7 C 0.65023(14) 0.1974(2) 0.0428(2) 0.0276(7) Uani 1 1 d .
C8 C 0.68619(14) 0.2881(2) 0.0258(2) 0.0248(7) Uani 1 1 d .
C9 C 0.76247(15) 0.3685(3) 0.0031(2) 0.0293(8) Uani 1 1 d .
H9 H 0.8004 0.3840 -0.0074 0.035 Uiso 1 1 calc R
C10 C 0.2686(2) 0.3808(4) -0.2118(3) 0.0561(12) Uani 1 1 d .
H10 H 0.2303 0.3982 -0.2076 0.067 Uiso 1 1 calc R
C11 C 0.2912(3) 0.3649(5) -0.2897(3) 0.0752(17) Uani 1 1 d .
H11 H 0.2685 0.3704 -0.3372 0.090 Uiso 1 1 calc R
C12 C 0.3474(3) 0.3411(5) -0.2970(3) 0.0786(17) Uani 1 1 d .
H12 H 0.3637 0.3317 -0.3496 0.094 Uiso 1 1 calc R
C13 C 0.3797(2) 0.3312(4) -0.2262(3) 0.0617(13) Uani 1 1 d .
H13 H 0.4181 0.3143 -0.2297 0.074 Uiso 1 1 calc R
C14 C 0.35425(17) 0.3468(3) -0.1493(2) 0.0385(9) Uani 1 1 d .
C15 C 0.38494(15) 0.3365(3) -0.0696(2) 0.0302(8) Uani 1 1 d .
C16 C 0.40016(14) 0.3385(3) 0.0590(2) 0.0266(7) Uani 1 1 d .
C17 C 0.39761(14) 0.3462(3) 0.1501(2) 0.0287(7) Uani 1 1 d .
C18 C 0.37383(18) 0.3622(4) 0.2745(3) 0.0560(13) Uani 1 1 d .
H18 H 0.3525 0.3743 0.3225 0.067 Uiso 1 1 calc R

loop_
_atom_site_aniso_label
_atom_site_aniso_U_11
_atom_site_aniso_U_22
_atom_site_aniso_U_33
_atom_site_aniso_U_23
_atom_site_aniso_U_13
_atom_site_aniso_U_12
Fe1 0.0221(3) 0.0328(3) 0.0322(3) -0.0031(2) -0.00097(19) 0.00261(19)
Fe2 0.0260(3) 0.0204(3) 0.0438(3) 0.0014(2) 0.0098(2) 0.00155(19)
N1 0.0237(16) 0.0352(16) 0.0468(18) 0.0004(14) 0.0064(14) -0.0018(13)
N2 0.0222(14) 0.0218(14) 0.0355(16) -0.0002(12) 0.0048(12) 0.0000(11)
N3 0.0315(17) 0.0220(15) 0.068(2) 0.0042(15) 0.0169(16) -0.0022(12)
N4 0.0277(16) 0.0201(14) 0.061(2) 0.0012(14) 0.0170(15) 0.0000(12)
N5 0.0266(16) 0.0229(15) 0.0433(17) -0.0001(12) 0.0084(13) 0.0006(12)
N6 0.0249(15) 0.0205(14) 0.0342(15) 0.0013(11) 0.0025(12) -0.0013(11)
N7 0.0258(15) 0.0203(14) 0.0343(15) 0.0025(12) -0.0006(12) -0.0010(11)
N8 0.047(2) 0.0320(16) 0.0340(17) 0.0019(13) -0.0148(14) -0.0003(14)
N9 0.0228(15) 0.0297(15) 0.0289(15) 0.0012(12) -0.0027(12) 0.0000(12)
N10 0.0333(17) 0.0418(18) 0.0285(16) -0.0038(13) 0.0004(13) 0.0007(14)
N11 0.0282(16) 0.0359(16) 0.0278(15) -0.0019(12) -0.0006(12) 0.0007(13)
N12 0.0291(18) 0.089(3) 0.0293(16) 0.0051(17) 0.0000(14) 0.0167(18)
N13 0.0270(15) 0.0410(17) 0.0255(14) -0.0005(13) -0.0009(12) 0.0055(13)
N14 0.0282(16) 0.069(2) 0.0255(15) 0.0030(15) -0.0004(12) 0.0101(16)
O1 0.0287(14) 0.0369(14) 0.0595(18) 0.0118(13) -0.0012(12) 0.0008(11)
O2 0.0311(14) 0.0661(19) 0.0387(14) 0.0043(13) 0.0014(12) -0.0036(13)
O3 0.086(3) 0.123(4) 0.105(3) 0.001(3) 0.030(3) -0.021(3)
O4 0.186(6) 0.144(5) 0.149(5) -0.015(4) -0.013(5) -0.001(4)
C1 0.029(2) 0.050(3) 0.080(3) -0.002(2) 0.013(2) -0.0040(19)
C2 0.041(3) 0.056(3) 0.091(4) 0.005(3) 0.020(3) -0.021(2)
C3 0.055(3) 0.037(2) 0.077(3) 0.003(2) 0.012(2) -0.021(2)
C4 0.041(2) 0.029(2) 0.064(3) -0.0022(18) 0.0097(19) -0.0052(16)
C5 0.0287(18) 0.0297(18) 0.0349(19) 0.0014(15) 0.0036(15) -0.0033(15)
C6 0.0268(18) 0.0229(17) 0.042(2) -0.0006(15) 0.0051(15) -0.0015(14)
C7 0.0255(18) 0.0209(16) 0.0363(19) 0.0008(14) 0.0070(14) 0.0012(13)
C8 0.0224(17) 0.0211(16) 0.0308(17) -0.0004(13) 0.0042(13) -0.0007(13)
C9 0.0245(18) 0.0252(17) 0.0381(19) 0.0001(14) 0.0021(14) -0.0024(14)
C10 0.063(3) 0.060(3) 0.046(3) 0.001(2) -0.026(2) 0.008(2)
C11 0.095(5) 0.087(4) 0.043(3) 0.006(3) -0.033(3) 0.003(3)
C12 0.102(5) 0.107(5) 0.027(2) -0.002(3) -0.008(3) -0.013(4)
C13 0.067(3) 0.088(4) 0.029(2) -0.003(2) 0.002(2) -0.003(3)
C14 0.049(2) 0.036(2) 0.0304(19) 0.0005(16) -0.0066(17) -0.0052(18)
C15 0.035(2) 0.0288(18) 0.0270(17) -0.0009(14) -0.0008(14) -0.0017(15)
C16 0.0234(17) 0.0283(17) 0.0280(17) -0.0007(14) -0.0030(13) -0.0006(14)
C17 0.0214(17) 0.0364(18) 0.0282(17) 0.0007(15) -0.0005(14) 0.0033(14)
C18 0.034(2) 0.105(4) 0.028(2) 0.006(2) 0.0065(17) 0.021(2)

loop_
_atom_type_symbol
_atom_type_description
_atom_type_scat_dispersion_real
_atom_type_scat_dispersion_imag
_atom_type_scat_source
C C 0.0033 0.0016 'International Tables Vol C Tables 4.2.6.8 and 6.1.1.4'
H H 0.0000 0.0000 'International Tables Vol C Tables 4.2.6.8 and 6.1.1.4'
N N 0.0061 0.0033 'International Tables Vol C Tables 4.2.6.8 and 6.1.1.4'
O O 0.0106 0.0060 'International Tables Vol C Tables 4.2.6.8 and 6.1.1.4'
Fe Fe 0.3463 0.8444 'International Tables Vol C Tables 4.2.6.8 and 6.1.1.4'

loop_
_geom_angle_atom_site_label_1
_geom_angle_atom_site_label_2
_geom_angle_atom_site_label_3
_geom_angle
_geom_angle_site_symmetry_1
_geom_angle_site_symmetry_3
N14 Fe1 O1 88.04(12) 3_655 .
N14 Fe1 N2 91.25(12) 3_655 .
O1 Fe1 N2 88.85(10) . .
N14 Fe1 N11 150.80(12) 3_655 .
O1 Fe1 N11 82.07(11) . .
N2 Fe1 N11 115.81(11) . .
N14 Fe1 N13 85.22(11) 3_655 .
O1 Fe1 N13 113.19(11) . .
N2 Fe1 N13 157.48(11) . .
N11 Fe1 N13 73.78(10) . .
N14 Fe1 N1 109.29(13) 3_655 .
O1 Fe1 N1 155.23(11) . .
N2 Fe1 N1 73.66(10) . .
N11 Fe1 N1 89.80(11) . .
N13 Fe1 N1 86.52(11) . .
N7 Fe2 O2 91.47(11) 8_755 .
N7 Fe2 N9 96.99(11) 8_755 4
O2 Fe2 N9 96.57(10) . 4
N7 Fe2 N5 170.27(11) 8_755 .
O2 Fe2 N5 90.10(12) . .
N9 Fe2 N5 92.37(11) 4 .
N7 Fe2 N4 94.91(11) 8_755 .
O2 Fe2 N4 92.01(12) . .
N9 Fe2 N4 165.13(11) 4 .
N5 Fe2 N4 75.44(11) . .
N7 Fe2 N8 92.55(11) 8_755 4
O2 Fe2 N8 170.89(11) . 4
N9 Fe2 N8 74.82(11) 4 4
N5 Fe2 N8 87.33(11) . 4
N4 Fe2 N8 95.80(12) . 4
C5 N1 C1 117.4(3) . .
C5 N1 Fe1 115.4(2) . .
C1 N1 Fe1 127.1(3) . .
C7 N2 C6 101.2(3) . .
C7 N2 Fe1 143.3(2) . .
C6 N2 Fe1 113.9(2) . .
C6 N3 N4 105.0(3) . .
C7 N4 N3 106.5(3) . .
C7 N4 Fe2 115.2(2) . .
N3 N4 Fe2 138.3(2) . .
C9 N5 C8 102.4(3) . .
C9 N5 Fe2 143.3(2) . .
C8 N5 Fe2 114.3(2) . .
C8 N6 N7 105.3(3) . .
C9 N7 N6 106.4(3) . .
C9 N7 Fe2 127.3(2) . 8_765
N6 N7 Fe2 126.3(2) . 8_765
C10 N8 C14 117.6(4) . .
C10 N8 Fe2 127.1(3) . 4_455
C14 N8 Fe2 115.3(2) . 4_455
C16 N9 C15 101.2(3) . .
C16 N9 Fe2 144.2(2) . 4_455
C15 N9 Fe2 114.5(2) . 4_455
C15 N10 N11 105.4(3) . .
C16 N11 N10 105.5(3) . .
C16 N11 Fe1 114.9(2) . .
N10 N11 Fe1 139.5(2) . .
C17 N12 C18 100.7(3) . .
C17 N13 N14 105.2(3) . .
C17 N13 Fe1 114.1(2) . .
N14 N13 Fe1 140.6(2) . .
C18 N14 N13 105.0(3) . .
C18 N14 Fe1 127.6(3) . 3_655
N13 N14 Fe1 126.1(2) . 3_655
Fe1 O1 H1A 109.4 . .
Fe1 O1 H1B 109.3 . .
H1A O1 H1B 109.4 . .
Fe2 O2 H2A 161.1 . .
Fe2 O2 H2B 109.1 . .
H2A O2 H2B 89.8 . .
H3A O3 H3B 86.9 . .
H4A O4 H4B 109.5 . .
N1 C1 C2 122.9(4) . .
N1 C1 H1 118.5 . .
C2 C1 H1 118.5 . .
C3 C2 C1 119.0(4) . .
C3 C2 H2 120.5 . .
C1 C2 H2 120.5 . .
C2 C3 C4 119.3(4) . .
C2 C3 H3 120.3 . .
C4 C3 H3 120.3 . .
C3 C4 C5 118.9(4) . .
C3 C4 H4 120.6 . .
C5 C4 H4 120.6 . .
N1 C5 C4 122.5(3) . .
N1 C5 C6 115.2(3) . .
C4 C5 C6 122.3(3) . .
N3 C6 N2 114.3(3) . .
N3 C6 C5 124.6(3) . .
N2 C6 C5 121.1(3) . .
N4 C7 N2 113.0(3) . .
N4 C7 C8 116.9(3) . .
N2 C7 C8 130.0(3) . .
N6 C8 N5 113.2(3) . .
N6 C8 C7 128.5(3) . .
N5 C8 C7 118.2(3) . .
N7 C9 N5 112.8(3) . .
N7 C9 H9 123.6 . .
N5 C9 H9 123.6 . .
N8 C10 C11 122.7(5) . .
N8 C10 H10 118.6 . .
C11 C10 H10 118.6 . .
C12 C11 C10 119.3(4) . .
C12 C11 H11 120.4 . .
C10 C11 H11 120.4 . .
C11 C12 C13 119.3(5) . .
C11 C12 H12 120.3 . .
C13 C12 H12 120.3 . .
C12 C13 C14 118.7(5) . .
C12 C13 H13 120.7 . .
C14 C13 H13 120.7 . .
N8 C14 C13 122.4(4) . .
N8 C14 C15 114.7(3) . .
C13 C14 C15 122.9(4) . .
N10 C15 N9 113.7(3) . .
N10 C15 C14 125.7(3) . .
N9 C15 C14 120.6(3) . .
N11 C16 N9 114.1(3) . .
N11 C16 C17 118.4(3) . .
N9 C16 C17 127.5(3) . .
N13 C17 N12 114.3(3) . .
N13 C17 C16 118.7(3) . .
N12 C17 C16 126.9(3) . .
N14 C18 N12 114.7(3) . .
N14 C18 H18 122.7 . .
N12 C18 H18 122.7 . .

loop_
_geom_bond_atom_site_label_1
_geom_bond_atom_site_label_2
_geom_bond_distance
_geom_bond_site_symmetry_2
Fe1 N14 2.192(3) 3_655
Fe1 O1 2.217(3) .
Fe1 N2 2.246(3) .
Fe1 N11 2.256(3) .
Fe1 N13 2.287(3) .
Fe1 N1 2.320(3) .
Fe2 N7 2.146(3) 8_755
Fe2 O2 2.179(3) .
Fe2 N9 2.194(3) 4
Fe2 N5 2.204(3) .
Fe2 N4 2.230(3) .
Fe2 N8 2.286(3) 4
N1 C5 1.341(5) .
N1 C1 1.350(5) .
N2 C7 1.349(4) .
N2 C6 1.358(4) .
N3 C6 1.324(5) .
N3 N4 1.371(4) .
N4 C7 1.336(4) .
N5 C9 1.332(5) .
N5 C8 1.363(4) .
N6 C8 1.315(4) .
N6 N7 1.380(4) .
N7 C9 1.329(4) .
N7 Fe2 2.146(3) 8_765
N8 C10 1.335(5) .
N8 C14 1.343(5) .
N8 Fe2 2.286(3) 4_455
N9 C16 1.335(4) .
N9 C15 1.361(4) .
N9 Fe2 2.194(3) 4_455
N10 C15 1.322(5) .
N10 N11 1.375(4) .
N11 C16 1.332(4) .
N12 C17 1.344(5) .
N12 C18 1.348(5) .
N13 C17 1.323(4) .
N13 N14 1.385(4) .
N14 C18 1.317(5) .
N14 Fe1 2.192(3) 3_655
O1 H1A 0.8501 .
O1 H1B 0.8500 .
O2 H2A 0.8500 .
O2 H2B 0.8502 .
O3 H3A 0.8500 .
O3 H3B 0.8500 .
O4 H4A 0.8500 .
O4 H4B 0.8500 .
C1 C2 1.370(6) .
C1 H1 0.9300 .
C2 C3 1.371(7) .
C2 H2 0.9300 .
C3 C4 1.372(6) .
C3 H3 0.9300 .
C4 C5 1.386(5) .
C4 H4 0.9300 .
C5 C6 1.456(5) .
C7 C8 1.464(4) .
C9 H9 0.9300 .
C10 C11 1.368(8) .
C10 H10 0.9300 .
C11 C12 1.360(8) .
C11 H11 0.9300 .
C12 C13 1.368(7) .
C12 H12 0.9300 .
C13 C14 1.380(6) .
C13 H13 0.9300 .
C14 C15 1.469(5) .
C16 C17 1.458(5) .
C18 H18 0.9300 .

loop_
_geom_torsion_atom_site_label_1
_geom_torsion_atom_site_label_2
_geom_torsion_atom_site_label_3
_geom_torsion_atom_site_label_4
_geom_torsion
_geom_torsion_site_symmetry_1
_geom_torsion_site_symmetry_4
N14 Fe1 N1 C5 -85.5(3) 3_655 .
O1 Fe1 N1 C5 46.7(4) . .
N2 Fe1 N1 C5 0.0(3) . .
N11 Fe1 N1 C5 117.0(3) . .
N13 Fe1 N1 C5 -169.2(3) . .
N14 Fe1 N1 C1 99.4(4) 3_655 .
O1 Fe1 N1 C1 -128.4(4) . .
N2 Fe1 N1 C1 -175.1(4) . .
N11 Fe1 N1 C1 -58.1(4) . .
N13 Fe1 N1 C1 15.7(4) . .
N14 Fe1 N2 C7 -57.3(4) 3_655 .
O1 Fe1 N2 C7 30.7(4) . .
N11 Fe1 N2 C7 111.4(4) . .
N13 Fe1 N2 C7 -137.8(4) . .
N1 Fe1 N2 C7 -167.0(4) . .
N14 Fe1 N2 C6 104.9(3) 3_655 .
O1 Fe1 N2 C6 -167.1(3) . .
N11 Fe1 N2 C6 -86.4(3) . .
N13 Fe1 N2 C6 24.4(4) . .
N1 Fe1 N2 C6 -4.8(2) . .
C6 N3 N4 C7 0.4(4) . .
C6 N3 N4 Fe2 176.0(3) . .
N7 Fe2 N4 C7 -179.7(3) 8_755 .
O2 Fe2 N4 C7 -88.0(3) . .
N9 Fe2 N4 C7 37.3(6) 4 .
N5 Fe2 N4 C7 1.6(3) . .
N8 Fe2 N4 C7 87.3(3) 4 .
N7 Fe2 N4 N3 4.9(4) 8_755 .
O2 Fe2 N4 N3 96.6(4) . .
N9 Fe2 N4 N3 -138.1(4) 4 .
N5 Fe2 N4 N3 -173.9(4) . .
N8 Fe2 N4 N3 -88.2(4) 4 .
N7 Fe2 N5 C9 168.8(6) 8_755 .
O2 Fe2 N5 C9 -91.9(4) . .
N9 Fe2 N5 C9 4.7(4) 4 .
N4 Fe2 N5 C9 176.1(4) . .
N8 Fe2 N5 C9 79.4(4) 4 .
N7 Fe2 N5 C8 -9.6(8) 8_755 .
O2 Fe2 N5 C8 89.7(3) . .
N9 Fe2 N5 C8 -173.7(2) 4 .
N4 Fe2 N5 C8 -2.4(2) . .
N8 Fe2 N5 C8 -99.0(3) 4 .
C8 N6 N7 C9 0.1(4) . .
C8 N6 N7 Fe2 -179.6(2) . 8_765
C15 N10 N11 C16 -0.5(4) . .
C15 N10 N11 Fe1 -177.0(3) . .
N14 Fe1 N11 C16 -43.9(4) 3_655 .
O1 Fe1 N11 C16 -115.2(3) . .
N2 Fe1 N11 C16 159.9(2) . .
N13 Fe1 N11 C16 1.8(2) . .
N1 Fe1 N11 C16 88.2(2) . .
N14 Fe1 N11 N10 132.4(3) 3_655 .
O1 Fe1 N11 N10 61.1(4) . .
N2 Fe1 N11 N10 -23.8(4) . .
N13 Fe1 N11 N10 178.1(4) . .
N1 Fe1 N11 N10 -95.5(4) . .
N14 Fe1 N13 C17 158.5(3) 3_655 .
O1 Fe1 N13 C17 72.7(3) . .
N2 Fe1 N13 C17 -119.8(3) . .
N11 Fe1 N13 C17 -1.0(2) . .
N1 Fe1 N13 C17 -91.8(3) . .
N14 Fe1 N13 N14 -24.3(3) 3_655 .
O1 Fe1 N13 N14 -110.1(4) . .
N2 Fe1 N13 N14 57.4(5) . .
N11 Fe1 N13 N14 176.2(4) . .
N1 Fe1 N13 N14 85.4(4) . .
C17 N13 N14 C18 -1.0(5) . .
Fe1 N13 N14 C18 -178.4(4) . .
C17 N13 N14 Fe1 166.5(3) . 3_655
Fe1 N13 N14 Fe1 -10.8(6) . 3_655
C5 N1 C1 C2 -0.1(7) . .
Fe1 N1 C1 C2 174.9(4) . .
N1 C1 C2 C3 -0.1(9) . .
C1 C2 C3 C4 0.2(8) . .
C2 C3 C4 C5 -0.2(8) . .
C1 N1 C5 C4 0.2(6) . .
Fe1 N1 C5 C4 -175.4(3) . .
C1 N1 C5 C6 -179.8(4) . .
Fe1 N1 C5 C6 4.6(4) . .
C3 C4 C5 N1 0.0(7) . .
C3 C4 C5 C6 179.9(4) . .
N4 N3 C6 N2 -0.3(5) . .
N4 N3 C6 C5 -179.0(4) . .
C7 N2 C6 N3 0.0(4) . .
Fe1 N2 C6 N3 -169.2(3) . .
C7 N2 C6 C5 178.8(3) . .
Fe1 N2 C6 C5 9.5(4) . .
N1 C5 C6 N3 168.9(4) . .
C4 C5 C6 N3 -11.0(6) . .
N1 C5 C6 N2 -9.7(5) . .
C4 C5 C6 N2 170.3(4) . .
N3 N4 C7 N2 -0.4(4) . .
Fe2 N4 C7 N2 -177.2(2) . .
N3 N4 C7 C8 176.2(3) . .
Fe2 N4 C7 C8 -0.6(4) . .
C6 N2 C7 N4 0.2(4) . .
Fe1 N2 C7 N4 163.7(3) . .
C6 N2 C7 C8 -175.8(4) . .
Fe1 N2 C7 C8 -12.4(7) . .
N7 N6 C8 N5 -0.5(4) . .
N7 N6 C8 C7 175.9(3) . .
C9 N5 C8 N6 0.6(4) . .
Fe2 N5 C8 N6 179.7(2) . .
C9 N5 C8 C7 -176.1(3) . .
Fe2 N5 C8 C7 2.9(4) . .
N4 C7 C8 N6 -177.8(4) . .
N2 C7 C8 N6 -1.8(6) . .
N4 C7 C8 N5 -1.6(5) . .
N2 C7 C8 N5 174.4(4) . .
N6 N7 C9 N5 0.3(4) . .
Fe2 N7 C9 N5 180.0(2) 8_765 .
C8 N5 C9 N7 -0.5(4) . .
Fe2 N5 C9 N7 -179.1(3) . .
C14 N8 C10 C11 -0.3(7) . .
Fe2 N8 C10 C11 -178.9(4) 4_455 .
N8 C10 C11 C12 -1.1(9) . .
C10 C11 C12 C13 1.5(10) . .
C11 C12 C13 C14 -0.7(9) . .
C10 N8 C14 C13 1.1(6) . .
Fe2 N8 C14 C13 179.9(4) 4_455 .
C10 N8 C14 C15 -178.6(4) . .
Fe2 N8 C14 C15 0.2(4) 4_455 .
C12 C13 C14 N8 -0.7(8) . .
C12 C13 C14 C15 179.0(5) . .
N11 N10 C15 N9 0.1(4) . .
N11 N10 C15 C14 179.5(3) . .
C16 N9 C15 N10 0.3(4) . .
Fe2 N9 C15 N10 -178.5(2) 4_455 .
C16 N9 C15 C14 -179.2(3) . .
Fe2 N9 C15 C14 2.1(4) 4_455 .
N8 C14 C15 N10 179.1(3) . .
C13 C14 C15 N10 -0.7(6) . .
N8 C14 C15 N9 -1.5(5) . .
C13 C14 C15 N9 178.7(4) . .
N10 N11 C16 N9 0.7(4) . .
Fe1 N11 C16 N9 178.2(2) . .
N10 N11 C16 C17 -179.9(3) . .
Fe1 N11 C16 C17 -2.4(4) . .
C15 N9 C16 N11 -0.6(4) . .
Fe2 N9 C16 N11 177.4(3) 4_455 .
C15 N9 C16 C17 -179.9(3) . .
Fe2 N9 C16 C17 -1.9(6) 4_455 .
N14 N13 C17 N12 0.6(5) . .
Fe1 N13 C17 N12 178.8(3) . .
N14 N13 C17 C16 -178.0(3) . .
Fe1 N13 C17 C16 0.1(4) . .
C18 N12 C17 N13 0.0(5) . .
C18 N12 C17 C16 178.6(4) . .
N11 C16 C17 N13 1.6(5) . .
N9 C16 C17 N13 -179.1(3) . .
N11 C16 C17 N12 -176.9(4) . .
N9 C16 C17 N12 2.4(6) . .
N13 N14 C18 N12 1.2(6) . .
Fe1 N14 C18 N12 -166.1(3) 3_655 .
C17 N12 C18 N14 -0.8(6) . .
